data_4326012
loop_
_publ_author_name
'Craig B. Pamplin'
'Steven J. Rettig'
'Brian O. Patrick'
'Brian R. James'

_publ_section_title
;
 Reactions of the Bis(dialkylphosphino)methane Complexes
 Pd2X2(\m-R2PCH2PR2)2 (X = halogen, R = Me or Et) with H2S, S8, COS, and
 CS2; Detection of Reaction Intermediates
;
_journal_name_full 'Inorganic Chemistry'
_journal_page_first 8094
_journal_page_last 8105
_journal_paper_doi 10.1021/ic200503d
_journal_volume 50
_journal_year 2011
_chemical_formula_sum 'C11 H28 Cl2 O0 P4 Pd2 S2'
_chemical_formula_weight 632.03
_chemical_name_systematic
;
 ?
;
_space_group_IT_number 148
_symmetry_cell_setting trigonal
_symmetry_space_group_name_Hall '-R 3'
_symmetry_space_group_name_H-M 'R -3 :H'
_atom_sites_solution_hydrogens geom
_atom_sites_solution_primary direct
_atom_sites_solution_secondary difmap
_audit_creation_method SHELXL-97
_cell_angle_alpha 90.00
_cell_angle_beta 90.00
_cell_angle_gamma 120.00
_cell_formula_units_Z 18
_cell_length_a 27.7975(4)
_cell_length_b 27.7975(4)
_cell_length_c 17.7113(5)
_cell_measurement_reflns_used 26060
_cell_measurement_temperature 180(2)
_cell_measurement_theta_max 30.5
_cell_measurement_theta_min 2.0
_cell_volume 11852.0(4)
_computing_structure_refinement 'SHELXL-97 (Sheldrick, 2008)'
_diffrn_ambient_temperature 180(2)
_diffrn_measured_fraction_theta_full 0.957
_diffrn_measured_fraction_theta_max 0.957
_diffrn_measurement_device_type 'Rigaku/ADSC CCD'
_diffrn_measurement_method 'area detector'
_diffrn_radiation_monochromator graphite
_diffrn_radiation_source 'fine-focus sealed tube'
_diffrn_radiation_type MoK\a
_diffrn_radiation_wavelength 0.71073
_diffrn_reflns_av_R_equivalents 0.0287
_diffrn_reflns_av_sigmaI/netI 0.0343
_diffrn_reflns_limit_h_max 26
_diffrn_reflns_limit_h_min -38
_diffrn_reflns_limit_k_max 39
_diffrn_reflns_limit_k_min -34
_diffrn_reflns_limit_l_max 22
_diffrn_reflns_limit_l_min -20
_diffrn_reflns_number 35236
_diffrn_reflns_theta_full 30.03
_diffrn_reflns_theta_max 30.03
_diffrn_reflns_theta_min 2.05
_exptl_absorpt_coefficient_mu 1.963
_exptl_absorpt_correction_T_max 0.555
_exptl_absorpt_correction_T_min 0.386
_exptl_absorpt_correction_type multi-scan
_exptl_crystal_colour red
_exptl_crystal_density_diffrn 1.594
_exptl_crystal_description irregular
_exptl_crystal_F_000 5616
_exptl_crystal_size_max 0.40
_exptl_crystal_size_mid 0.35
_exptl_crystal_size_min 0.30
_platon_squeeze_details
;
;
_refine_diff_density_max 0.807
_refine_diff_density_min -0.880
_refine_diff_density_rms 0.110
_refine_ls_extinction_method none
_refine_ls_goodness_of_fit_ref 1.119
_refine_ls_hydrogen_treatment constr
_refine_ls_matrix_type full
_refine_ls_number_parameters 198
_refine_ls_number_reflns 7381
_refine_ls_number_restraints 0
_refine_ls_restrained_S_all 1.119
_refine_ls_R_factor_all 0.0376
_refine_ls_R_factor_gt 0.0274
_refine_ls_shift/su_max 0.004
_refine_ls_shift/su_mean 0.000
_refine_ls_structure_factor_coef Fsqd
_refine_ls_weighting_details 'calc w=1/[\s^2^(Fo^2^)+(0.0396P)^2^+0.0000P] where P=(Fo^2^+2Fc^2^)/3'
_refine_ls_weighting_scheme calc
_refine_ls_wR_factor_gt 0.0738
_refine_ls_wR_factor_ref 0.0750
_reflns_number_gt 5884
_reflns_number_total 7381
_reflns_threshold_expression >2\s(I)
_cod_data_source_file ic200503d_si_001_2.cif
_cod_data_source_block 5
_cod_original_sg_symbol_H-M 'R -3'
_cod_database_code 4326012

loop_
_symmetry_equiv_pos_as_xyz
'x, y, z'
'-y, x-y, z'
'-x+y, -x, z'
'x+2/3, y+1/3, z+1/3'
'-y+2/3, x-y+1/3, z+1/3'
'-x+y+2/3, -x+1/3, z+1/3'
'x+1/3, y+2/3, z+2/3'
'-y+1/3, x-y+2/3, z+2/3'
'-x+y+1/3, -x+2/3, z+2/3'
'-x, -y, -z'
'y, -x+y, -z'
'x-y, x, -z'
'-x+2/3, -y+1/3, -z+1/3'
'y+2/3, -x+y+1/3, -z+1/3'
'x-y+2/3, x+1/3, -z+1/3'
'-x+1/3, -y+2/3, -z+2/3'
'y+1/3, -x+y+2/3, -z+2/3'
'x-y+1/3, x+2/3, -z+2/3'

loop_
_atom_site_label
_atom_site_type_symbol
_atom_site_fract_x
_atom_site_fract_y
_atom_site_fract_z
_atom_site_U_iso_or_equiv
_atom_site_adp_type
_atom_site_occupancy
_atom_site_symmetry_multiplicity
_atom_site_calc_flag
_atom_site_refinement_flags
C1 C 0.49441(10) 0.09704(11) 0.23943(16) 0.0256(6) Uani 1 1 d .
H1A H 0.4635 0.0710 0.2065 0.031 Uiso 1 1 calc R
H1B H 0.4786 0.1110 0.2780 0.031 Uiso 1 1 calc R
C2 C 0.57559(13) 0.21546(12) 0.2451(2) 0.0443(8) Uani 1 1 d .
H2A H 0.5927 0.2498 0.2153 0.067 Uiso 1 1 calc R
H2B H 0.6041 0.2139 0.2758 0.067 Uiso 1 1 calc R
H2C H 0.5471 0.2149 0.2783 0.067 Uiso 1 1 calc R
C3 C 0.49865(13) 0.16919(13) 0.12260(19) 0.0414(8) Uani 1 1 d .
H3A H 0.4717 0.1729 0.1542 0.062 Uiso 1 1 calc R
H3B H 0.4789 0.1383 0.0873 0.062 Uiso 1 1 calc R
H3C H 0.5209 0.2036 0.0942 0.062 Uiso 1 1 calc R
C4 C 0.56192(14) 0.10242(14) 0.36577(19) 0.0446(8) Uani 1 1 d .
H4A H 0.5962 0.1342 0.3468 0.067 Uiso 1 1 calc R
H4B H 0.5711 0.0812 0.4014 0.067 Uiso 1 1 calc R
H4C H 0.5396 0.1158 0.3915 0.067 Uiso 1 1 calc R
C5 C 0.46164(12) 0.00121(13) 0.33225(18) 0.0372(7) Uani 1 1 d .
H5A H 0.4732 -0.0194 0.3655 0.056 Uiso 1 1 calc R
H5B H 0.4365 -0.0238 0.2933 0.056 Uiso 1 1 calc R
H5C H 0.4424 0.0162 0.3620 0.056 Uiso 1 1 calc R
C6 C 0.63132(10) 0.03657(10) 0.03822(14) 0.0238(5) Uani 1 1 d .
H6A H 0.6590 0.0302 0.0118 0.029 Uiso 1 1 calc R
H6B H 0.5994 0.0251 0.0037 0.029 Uiso 1 1 calc R
C7 C 0.68810(12) 0.14334(12) -0.03274(18) 0.0365(7) Uani 1 1 d .
H7A H 0.7141 0.1325 -0.0529 0.055 Uiso 1 1 calc R
H7B H 0.7072 0.1838 -0.0264 0.055 Uiso 1 1 calc R
H7C H 0.6570 0.1317 -0.0679 0.055 Uiso 1 1 calc R
C8 C 0.72534(11) 0.12806(12) 0.10983(17) 0.0340(6) Uani 1 1 d .
H8A H 0.7157 0.1121 0.1607 0.051 Uiso 1 1 calc R
H8B H 0.7483 0.1686 0.1135 0.051 Uiso 1 1 calc R
H8C H 0.7461 0.1132 0.0834 0.051 Uiso 1 1 calc R
C9 C 0.66698(11) -0.01216(12) 0.15462(16) 0.0288(6) Uani 1 1 d .
H9A H 0.6543 -0.0449 0.1869 0.043 Uiso 1 1 calc R
H9B H 0.6921 0.0213 0.1833 0.043 Uiso 1 1 calc R
H9C H 0.6867 -0.0155 0.1108 0.043 Uiso 1 1 calc R
C10 C 0.56270(12) -0.07624(11) 0.08402(17) 0.0319(6) Uani 1 1 d .
H10A H 0.5825 -0.0836 0.0440 0.048 Uiso 1 1 calc R
H10B H 0.5291 -0.0783 0.0630 0.048 Uiso 1 1 calc R
H10C H 0.5524 -0.1040 0.1241 0.048 Uiso 1 1 calc R
C11 C 0.50947(9) 0.00859(10) 0.13584(14) 0.0199(5) Uani 1 1 d .
P1 P 0.54386(3) 0.15588(3) 0.18206(4) 0.02570(15) Uani 1 1 d .
P2 P 0.52268(3) 0.05819(3) 0.28753(4) 0.02300(14) Uani 1 1 d .
P3 P 0.66210(3) 0.11012(3) 0.05780(4) 0.02258(14) Uani 1 1 d .
P4 P 0.60752(3) -0.00718(3) 0.12271(4) 0.02046(14) Uani 1 1 d .
S1 S 0.52454(2) 0.05963(3) 0.07091(4) 0.02246(13) Uani 1 1 d .
S2 S 0.45044(3) -0.05112(3) 0.13634(4) 0.02970(15) Uani 1 1 d .
Cl1 Cl 0.68248(3) 0.21512(3) 0.16265(5) 0.0447(2) Uani 1 1 d .
Cl2 Cl 0.64358(2) 0.05494(3) 0.29941(4) 0.02530(14) Uani 1 1 d .
Pd1 Pd 0.603974(7) 0.134999(7) 0.118730(11) 0.02021(6) Uani 1 1 d .
Pd2 Pd 0.569580(7) 0.027847(7) 0.209755(10) 0.01561(6) Uani 1 1 d .

loop_
_atom_site_aniso_label
_atom_site_aniso_U_11
_atom_site_aniso_U_22
_atom_site_aniso_U_33
_atom_site_aniso_U_23
_atom_site_aniso_U_13
_atom_site_aniso_U_12
C1 0.0187(12) 0.0331(14) 0.0282(16) -0.0039(11) 0.0022(10) 0.0154(11)
C2 0.0398(17) 0.0323(15) 0.060(2) -0.0180(15) 0.0004(16) 0.0172(14)
C3 0.0471(18) 0.0459(18) 0.049(2) 0.0040(15) -0.0012(15) 0.0369(16)
C4 0.056(2) 0.059(2) 0.0335(19) -0.0251(16) -0.0167(15) 0.0398(17)
C5 0.0359(16) 0.0467(17) 0.0390(19) 0.0140(14) 0.0155(13) 0.0282(14)
C6 0.0273(13) 0.0361(14) 0.0171(14) -0.0038(11) -0.0015(10) 0.0227(11)
C7 0.0360(15) 0.0400(16) 0.0308(18) 0.0070(13) 0.0073(13) 0.0171(13)
C8 0.0245(13) 0.0440(16) 0.0351(18) -0.0034(13) -0.0028(12) 0.0183(13)
C9 0.0327(14) 0.0442(16) 0.0242(16) 0.0023(12) -0.0005(11) 0.0302(13)
C10 0.0429(16) 0.0292(14) 0.0307(17) -0.0065(12) -0.0041(13) 0.0233(13)
C11 0.0184(11) 0.0260(12) 0.0199(14) -0.0073(10) -0.0045(9) 0.0145(10)
P1 0.0238(3) 0.0238(3) 0.0334(4) -0.0045(3) 0.0007(3) 0.0148(3)
P2 0.0216(3) 0.0310(3) 0.0210(4) -0.0059(3) -0.0006(3) 0.0166(3)
P3 0.0199(3) 0.0303(3) 0.0198(4) 0.0012(3) 0.0020(3) 0.0142(3)
P4 0.0244(3) 0.0274(3) 0.0175(4) -0.0026(3) -0.0016(2) 0.0190(3)
S1 0.0217(3) 0.0272(3) 0.0210(3) -0.0030(2) -0.0061(2) 0.0142(3)
S2 0.0209(3) 0.0268(3) 0.0352(4) -0.0055(3) -0.0066(3) 0.0073(3)
Cl1 0.0244(3) 0.0290(3) 0.0722(6) -0.0146(4) -0.0040(3) 0.0069(3)
Cl2 0.0253(3) 0.0300(3) 0.0235(3) -0.0053(2) -0.0104(2) 0.0161(3)
Pd1 0.01757(9) 0.02035(10) 0.02347(12) -0.00062(7) 0.00037(7) 0.01006(7)
Pd2 0.01498(9) 0.01913(9) 0.01468(11) -0.00247(7) -0.00233(6) 0.01000(7)

loop_
_atom_type_symbol
_atom_type_description
_atom_type_scat_dispersion_real
_atom_type_scat_dispersion_imag
_atom_type_scat_source
C C 0.0033 0.0016 'International Tables Vol C Tables 4.2.6.8 and 6.1.1.4'
H H 0.0000 0.0000 'International Tables Vol C Tables 4.2.6.8 and 6.1.1.4'
O O 0.0106 0.0060 'International Tables Vol C Tables 4.2.6.8 and 6.1.1.4'
P P 0.1023 0.0942 'International Tables Vol C Tables 4.2.6.8 and 6.1.1.4'
S S 0.1246 0.1234 'International Tables Vol C Tables 4.2.6.8 and 6.1.1.4'
Cl Cl 0.1484 0.1585 'International Tables Vol C Tables 4.2.6.8 and 6.1.1.4'
Pd Pd -0.9988 1.0072 'International Tables Vol C Tables 4.2.6.8 and 6.1.1.4'

loop_
_geom_angle_atom_site_label_1
_geom_angle_atom_site_label_2
_geom_angle_atom_site_label_3
_geom_angle
P1 C1 P2 115.65(13)
P1 C1 H1A 108.4
P2 C1 H1A 108.4
P1 C1 H1B 108.4
P2 C1 H1B 108.4
H1A C1 H1B 107.4
P1 C2 H2A 109.5
P1 C2 H2B 109.5
H2A C2 H2B 109.5
P1 C2 H2C 109.5
H2A C2 H2C 109.5
H2B C2 H2C 109.5
P1 C3 H3A 109.5
P1 C3 H3B 109.5
H3A C3 H3B 109.5
P1 C3 H3C 109.5
H3A C3 H3C 109.5
H3B C3 H3C 109.5
P2 C4 H4A 109.5
P2 C4 H4B 109.5
H4A C4 H4B 109.5
P2 C4 H4C 109.5
H4A C4 H4C 109.5
H4B C4 H4C 109.5
P2 C5 H5A 109.5
P2 C5 H5B 109.5
H5A C5 H5B 109.5
P2 C5 H5C 109.5
H5A C5 H5C 109.5
H5B C5 H5C 109.5
P3 C6 P4 113.77(14)
P3 C6 H6A 108.8
P4 C6 H6A 108.8
P3 C6 H6B 108.8
P4 C6 H6B 108.8
H6A C6 H6B 107.7
P3 C7 H7A 109.5
P3 C7 H7B 109.5
H7A C7 H7B 109.5
P3 C7 H7C 109.5
H7A C7 H7C 109.5
H7B C7 H7C 109.5
P3 C8 H8A 109.5
P3 C8 H8B 109.5
H8A C8 H8B 109.5
P3 C8 H8C 109.5
H8A C8 H8C 109.5
H8B C8 H8C 109.5
P4 C9 H9A 109.5
P4 C9 H9B 109.5
H9A C9 H9B 109.5
P4 C9 H9C 109.5
H9A C9 H9C 109.5
H9B C9 H9C 109.5
P4 C10 H10A 109.5
P4 C10 H10B 109.5
H10A C10 H10B 109.5
P4 C10 H10C 109.5
H10A C10 H10C 109.5
H10B C10 H10C 109.5
S2 C11 S1 123.15(14)
S2 C11 Pd2 123.37(14)
S1 C11 Pd2 113.48(12)
C3 P1 C2 103.94(15)
C3 P1 C1 102.54(13)
C2 P1 C1 106.16(15)
C3 P1 Pd1 115.50(11)
C2 P1 Pd1 116.35(10)
C1 P1 Pd1 111.03(8)
C4 P2 C5 103.91(16)
C4 P2 C1 104.23(14)
C5 P2 C1 103.11(12)
C4 P2 Pd2 116.28(11)
C5 P2 Pd2 112.89(10)
C1 P2 Pd2 114.94(9)
C7 P3 C6 104.41(13)
C7 P3 C8 102.96(14)
C6 P3 C8 104.64(12)
C7 P3 Pd1 114.84(10)
C6 P3 Pd1 114.80(8)
C8 P3 Pd1 113.86(10)
C9 P4 C10 101.88(13)
C9 P4 C6 105.34(12)
C10 P4 C6 102.84(13)
C9 P4 Pd2 116.34(9)
C10 P4 Pd2 118.30(10)
C6 P4 Pd2 110.54(8)
C11 S1 Pd1 103.44(8)
S1 Pd1 P1 85.57(2)
S1 Pd1 P3 92.95(2)
P1 Pd1 P3 177.40(3)
S1 Pd1 Cl1 176.05(3)
P1 Pd1 Cl1 92.69(3)
P3 Pd1 Cl1 88.92(3)
S1 Pd1 Pd2 67.839(17)
P1 Pd1 Pd2 94.286(19)
P3 Pd1 Pd2 83.170(18)
Cl1 Pd1 Pd2 115.88(2)
C11 Pd2 P2 86.51(7)
C11 Pd2 P4 86.94(7)
P2 Pd2 P4 173.34(2)
C11 Pd2 Cl2 177.79(7)
P2 Pd2 Cl2 92.42(2)
P4 Pd2 Cl2 94.17(2)
C11 Pd2 Pd1 74.17(7)
P2 Pd2 Pd1 85.339(18)
P4 Pd2 Pd1 94.064(17)
Cl2 Pd2 Pd1 103.833(17)

loop_
_geom_bond_atom_site_label_1
_geom_bond_atom_site_label_2
_geom_bond_distance
C1 P1 1.830(3)
C1 P2 1.833(3)
C1 H1A 0.9900
C1 H1B 0.9900
C2 P1 1.819(3)
C2 H2A 0.9800
C2 H2B 0.9800
C2 H2C 0.9800
C3 P1 1.814(3)
C3 H3A 0.9800
C3 H3B 0.9800
C3 H3C 0.9800
C4 P2 1.811(3)
C4 H4A 0.9800
C4 H4B 0.9800
C4 H4C 0.9800
C5 P2 1.824(3)
C5 H5A 0.9800
C5 H5B 0.9800
C5 H5C 0.9800
C6 P3 1.812(3)
C6 P4 1.831(3)
C6 H6A 0.9900
C6 H6B 0.9900
C7 P3 1.811(3)
C7 H7A 0.9800
C7 H7B 0.9800
C7 H7C 0.9800
C8 P3 1.820(3)
C8 H8A 0.9800
C8 H8B 0.9800
C8 H8C 0.9800
C9 P4 1.816(2)
C9 H9A 0.9800
C9 H9B 0.9800
C9 H9C 0.9800
C10 P4 1.821(3)
C10 H10A 0.9800
C10 H10B 0.9800
C10 H10C 0.9800
C11 S2 1.651(2)
C11 S1 1.708(3)
C11 Pd2 1.974(2)
P1 Pd1 2.3145(7)
P2 Pd2 2.3257(7)
P3 Pd1 2.3175(7)
P4 Pd2 2.3375(6)
S1 Pd1 2.3143(6)
Cl1 Pd1 2.3383(7)
Cl2 Pd2 2.4023(6)
Pd1 Pd2 3.0883(3)

loop_
_geom_torsion_atom_site_label_1
_geom_torsion_atom_site_label_2
_geom_torsion_atom_site_label_3
_geom_torsion_atom_site_label_4
_geom_torsion
P2 C1 P1 C3 162.92(16)
P2 C1 P1 C2 -88.34(18)
P2 C1 P1 Pd1 38.99(17)
P1 C1 P2 C4 75.64(19)
P1 C1 P2 C5 -176.08(15)
P1 C1 P2 Pd2 -52.80(16)
P4 C6 P3 C7 174.21(14)
P4 C6 P3 C8 66.37(16)
P4 C6 P3 Pd1 -59.17(14)
P3 C6 P4 C9 -89.06(15)
P3 C6 P4 C10 164.60(14)
P3 C6 P4 Pd2 37.40(15)
S2 C11 S1 Pd1 169.28(13)
Pd2 C11 S1 Pd1 -10.99(13)
C11 S1 Pd1 P1 -89.52(8)
C11 S1 Pd1 P3 88.33(8)
C11 S1 Pd1 Cl1 -153.5(4)
C11 S1 Pd1 Pd2 6.94(8)
C3 P1 Pd1 S1 -60.78(12)
C2 P1 Pd1 S1 176.94(14)
C1 P1 Pd1 S1 55.40(10)
C3 P1 Pd1 P3 -116.1(6)
C2 P1 Pd1 P3 121.7(6)
C1 P1 Pd1 P3 0.1(6)
C3 P1 Pd1 Cl1 115.67(12)
C2 P1 Pd1 Cl1 -6.61(14)
C1 P1 Pd1 Cl1 -128.16(10)
C3 P1 Pd1 Pd2 -128.12(12)
C2 P1 Pd1 Pd2 109.59(14)
C1 P1 Pd1 Pd2 -11.95(10)
C7 P3 Pd1 S1 94.61(11)
C6 P3 Pd1 S1 -26.46(10)
C8 P3 Pd1 S1 -147.04(11)
C7 P3 Pd1 P1 149.8(6)
C6 P3 Pd1 P1 28.7(6)
C8 P3 Pd1 P1 -91.9(6)
C7 P3 Pd1 Cl1 -81.91(12)
C6 P3 Pd1 Cl1 157.03(10)
C8 P3 Pd1 Cl1 36.44(11)
C7 P3 Pd1 Pd2 161.87(11)
C6 P3 Pd1 Pd2 40.80(9)
C8 P3 Pd1 Pd2 -79.78(11)
S2 C11 Pd2 P2 -85.83(14)
S1 C11 Pd2 P2 94.45(12)
S2 C11 Pd2 P4 92.93(14)
S1 C11 Pd2 P4 -86.79(12)
S2 C11 Pd2 Cl2 -146.8(18)
S1 C11 Pd2 Cl2 33(2)
S2 C11 Pd2 Pd1 -171.97(16)
S1 C11 Pd2 Pd1 8.31(10)
C4 P2 Pd2 C11 -163.72(15)
C5 P2 Pd2 C11 76.32(14)
C1 P2 Pd2 C11 -41.57(12)
C4 P2 Pd2 P4 -174.5(2)
C5 P2 Pd2 P4 65.6(2)
C1 P2 Pd2 P4 -52.3(2)
C4 P2 Pd2 Cl2 14.35(14)
C5 P2 Pd2 Cl2 -105.61(11)
C1 P2 Pd2 Cl2 136.49(9)
C4 P2 Pd2 Pd1 -89.34(14)
C5 P2 Pd2 Pd1 150.70(11)
C1 P2 Pd2 Pd1 32.81(9)
C9 P4 Pd2 C11 -173.09(13)
C10 P4 Pd2 C11 -51.25(13)
C6 P4 Pd2 C11 66.86(11)
C9 P4 Pd2 P2 -162.4(2)
C10 P4 Pd2 P2 -40.5(3)
C6 P4 Pd2 P2 77.6(2)
C9 P4 Pd2 Cl2 8.82(11)
C10 P4 Pd2 Cl2 130.66(11)
C6 P4 Pd2 Cl2 -111.23(9)
C9 P4 Pd2 Pd1 113.04(10)
C10 P4 Pd2 Pd1 -125.13(11)
C6 P4 Pd2 Pd1 -7.02(9)
S1 Pd1 Pd2 C11 -6.06(7)
P1 Pd1 Pd2 C11 77.38(7)
P3 Pd1 Pd2 C11 -102.07(7)
Cl1 Pd1 Pd2 C11 172.47(7)
S1 Pd1 Pd2 P2 -93.75(2)
P1 Pd1 Pd2 P2 -10.30(2)
P3 Pd1 Pd2 P2 170.24(2)
Cl1 Pd1 Pd2 P2 84.78(3)
S1 Pd1 Pd2 P4 79.60(2)
P1 Pd1 Pd2 P4 163.04(2)
P3 Pd1 Pd2 P4 -16.41(2)
Cl1 Pd1 Pd2 P4 -101.87(3)
S1 Pd1 Pd2 Cl2 174.90(2)
P1 Pd1 Pd2 Cl2 -101.65(2)
P3 Pd1 Pd2 Cl2 78.90(2)
Cl1 Pd1 Pd2 Cl2 -6.57(3)

loop_
_platon_squeeze_void_nr
_platon_squeeze_void_average_x
_platon_squeeze_void_average_y
_platon_squeeze_void_average_z
_platon_squeeze_void_volume
_platon_squeeze_void_count_electrons
_platon_squeeze_void_content
1 0.000 0.000 0.000 30 2 ' '
2 0.000 0.000 0.500 702 108 ' '
3 0.028 0.493 0.500 7 1 ' '
4 0.333 0.667 0.167 703 108 ' '
5 0.132 0.306 0.833 7 1 ' '
6 0.160 0.799 0.833 7 1 ' '
7 0.174 0.872 0.833 6 1 ' '
8 0.205 0.364 0.833 7 1 ' '
9 0.306 0.174 0.167 7 1 ' '
10 0.333 0.667 0.667 28 2 ' '
11 0.364 0.159 0.167 7 1 ' '
12 0.667 0.333 0.833 702 108 ' '
13 0.465 0.972 0.500 7 1 ' '
14 0.493 0.465 0.500 7 1 ' '
15 0.508 0.538 0.500 7 1 ' '
16 0.538 0.031 0.500 7 1 ' '
17 0.667 0.333 0.333 28 2 ' '
18 0.639 0.840 0.833 7 1 ' '
19 0.697 0.826 0.833 6 1 ' '
20 0.799 0.639 0.167 7 1 ' '
21 0.826 0.132 0.167 7 1 ' '
22 0.841 0.205 0.167 6 1 ' '
23 0.872 0.697 0.167 6 1 ' '
24 0.969 0.508 0.500 7 1 ' '
